data_7024983
loop_
_publ_author_name
'Constable, Edwin C.'
'Decurtins, Silvio'
'Housecroft, Catherine E.'
'Keene, Tony D.'
'Palivan, Cornelia G.'
'Price, Jason R.'
'Zampese, Jennifer A.'

_publ_section_title
;
 Half a grid is better than no grid: competition between
 2,2':6',2''-terpyridine and 3,6-di(pyrid-2-yl)pyridazine for copper(II).
;
_journal_issue 9
_journal_name_full 'Dalton transactions (Cambridge, England : 2003)'
_journal_page_first 2337
_journal_page_last 2343
_journal_paper_doi 10.1039/b923729a
_journal_volume 39
_journal_year 2010
_chemical_formula_moiety 'C28 H22 Cu N8 O, 2(F6 P)'
_chemical_formula_sum 'C28 H22 Cu F12 N8 O P2'
_chemical_formula_weight 840.02
_chemical_name_systematic
;
?
;
_space_group_IT_number 5
_symmetry_cell_setting monoclinic
_symmetry_space_group_name_Hall 'C 2y'
_symmetry_space_group_name_H-M 'C 1 2 1'
_atom_sites_solution_hydrogens geom
_atom_sites_solution_primary direct
_atom_sites_solution_secondary difmap
_audit_creation_method SHELXL-97
_cell_angle_alpha 90.00
_cell_angle_beta 93.43(3)
_cell_angle_gamma 90.00
_cell_formula_units_Z 2
_cell_length_a 21.312(4)
_cell_length_b 8.2908(17)
_cell_length_c 8.9319(18)
_cell_measurement_temperature 223(2)
_cell_volume 1575.4(5)
_computing_cell_refinement 'Stoe IPDS'
_computing_data_collection 'Stoe IPDS'
_computing_data_reduction 'Stoe IPDS'
_computing_molecular_graphics 'Bruker SHELXTL'
_computing_publication_material 'Bruker SHELXTL'
_computing_structure_refinement 'SHELXL-97 (Sheldrick, 1997)'
_computing_structure_solution 'SHELXS-97 (Sheldrick, 1990)'
_diffrn_ambient_temperature 223(2)
_diffrn_measured_fraction_theta_full 0.981
_diffrn_measured_fraction_theta_max 0.981
_diffrn_measurement_device_type 'Stoe IPDS'
_diffrn_measurement_method '\w scans'
_diffrn_radiation_monochromator graphite
_diffrn_radiation_source 'fine-focus sealed tube'
_diffrn_radiation_type MoK\a
_diffrn_radiation_wavelength 0.71073
_diffrn_reflns_av_R_equivalents 0.0634
_diffrn_reflns_av_sigmaI/netI 0.0251
_diffrn_reflns_limit_h_max 29
_diffrn_reflns_limit_h_min -29
_diffrn_reflns_limit_k_max 11
_diffrn_reflns_limit_k_min -11
_diffrn_reflns_limit_l_max 12
_diffrn_reflns_limit_l_min -12
_diffrn_reflns_number 32199
_diffrn_reflns_theta_full 30.00
_diffrn_reflns_theta_max 30.00
_diffrn_reflns_theta_min 2.64
_exptl_absorpt_coefficient_mu 0.907
_exptl_absorpt_correction_type none
_exptl_crystal_colour blue
_exptl_crystal_density_diffrn 1.771
_exptl_crystal_density_method 'not measured'
_exptl_crystal_description block
_exptl_crystal_F_000 842
_exptl_crystal_size_max 0.60
_exptl_crystal_size_mid 0.22
_exptl_crystal_size_min 0.09
_refine_diff_density_max 0.389
_refine_diff_density_min -0.429
_refine_diff_density_rms 0.050
_refine_ls_abs_structure_details 'Flack H D (1983), Acta Cryst. A39, 876-881'
_refine_ls_abs_structure_Flack 0.074(7)
_refine_ls_extinction_method none
_refine_ls_goodness_of_fit_ref 1.069
_refine_ls_hydrogen_treatment mixed
_refine_ls_matrix_type full
_refine_ls_number_parameters 239
_refine_ls_number_reflns 4513
_refine_ls_number_restraints 2
_refine_ls_restrained_S_all 1.068
_refine_ls_R_factor_all 0.0285
_refine_ls_R_factor_gt 0.0284
_refine_ls_shift/su_max 0.000
_refine_ls_shift/su_mean 0.000
_refine_ls_structure_factor_coef Fsqd
_refine_ls_weighting_details 'calc w=1/[\s^2^(Fo^2^)+(0.0460P)^2^+0.8429P] where P=(Fo^2^+2Fc^2^)/3'
_refine_ls_weighting_scheme calc
_refine_ls_wR_factor_gt 0.0750
_refine_ls_wR_factor_ref 0.0751
_reflns_number_gt 4495
_reflns_number_total 4513
_reflns_threshold_expression >2sigma(I)
_cod_data_source_file b923729a.txt
_cod_data_source_block jp109_mononuclear
_cod_depositor_comments
;
The following automatic conversions were performed:

'_symmetry_cell_setting' value 'Monoclinic' changed to 'monoclinic'
according to /home/saulius/struct/CIF-dictionaries/cif_core.dic
dictionary named 'cif_core.dic' version 2.4.2 from 2011-04-26.

Automatic conversion script
Id: cif_fix_values 1891 2012-01-12 08:04:46Z andrius 
;
_cod_original_sg_symbol_Hall C2y
_cod_original_sg_symbol_H-M C2
_cod_database_code 7024983

loop_
_symmetry_equiv_pos_as_xyz
'x, y, z'
'-x, y, -z'
'x+1/2, y+1/2, z'
'-x+1/2, y+1/2, -z'

loop_
_atom_site_label
_atom_site_type_symbol
_atom_site_fract_x
_atom_site_fract_y
_atom_site_fract_z
_atom_site_U_iso_or_equiv
_atom_site_adp_type
_atom_site_occupancy
_atom_site_symmetry_multiplicity
_atom_site_calc_flag
_atom_site_refinement_flags
Cu1 Cu 0.5000 0.38682(3) 0.5000 0.01975(7) Uani 1 2 d S
O1 O 0.5000 0.1203(3) 0.5000 0.0443(5) Uani 1 2 d SD
H6 H 0.4686(12) 0.060(4) 0.522(4) 0.053 Uiso 1 1 d D
N1 N 0.55410(6) 0.47256(17) 0.67436(14) 0.0207(2) Uani 1 1 d .
N2 N 0.58239(5) 0.36845(17) 0.41185(14) 0.0200(2) Uani 1 1 d .
N3 N 0.58752(6) 0.31128(17) 0.27384(15) 0.0214(2) Uani 1 1 d .
N4 N 0.70551(7) 0.2000(2) 0.02393(19) 0.0340(3) Uani 1 1 d .
C1 C 0.53422(8) 0.5484(2) 0.79531(18) 0.0271(3) Uani 1 1 d .
H1A H 0.4909 0.5503 0.8102 0.033 Uiso 1 1 calc R
C2 C 0.57528(9) 0.6243(3) 0.8995(2) 0.0332(4) Uani 1 1 d .
H2A H 0.5601 0.6800 0.9815 0.040 Uiso 1 1 calc R
C3 C 0.63891(9) 0.6159(3) 0.8798(2) 0.0338(4) Uani 1 1 d .
H3A H 0.6678 0.6642 0.9498 0.041 Uiso 1 1 calc R
C4 C 0.66013(7) 0.5353(2) 0.75558(19) 0.0278(3) Uani 1 1 d .
H4A H 0.7034 0.5261 0.7417 0.033 Uiso 1 1 calc R
C5 C 0.61593(6) 0.46880(18) 0.65261(17) 0.0204(2) Uani 1 1 d .
C6 C 0.63180(6) 0.40006(19) 0.50693(15) 0.0195(2) Uani 1 1 d .
C7 C 0.69243(6) 0.3733(2) 0.46234(18) 0.0266(3) Uani 1 1 d .
H7A H 0.7278 0.3949 0.5272 0.032 Uiso 1 1 calc R
C8 C 0.69886(7) 0.3143(2) 0.31997(19) 0.0256(3) Uani 1 1 d .
H8A H 0.7390 0.2942 0.2856 0.031 Uiso 1 1 calc R
C9 C 0.64474(7) 0.28435(17) 0.22680(17) 0.0211(3) Uani 1 1 d .
C10 C 0.64803(7) 0.21737(19) 0.07300(18) 0.0234(3) Uani 1 1 d .
C11 C 0.59418(9) 0.1718(3) -0.0111(2) 0.0346(4) Uani 1 1 d .
H11A H 0.5543 0.1873 0.0263 0.041 Uiso 1 1 calc R
C12 C 0.59984(11) 0.1030(3) -0.1512(2) 0.0406(4) Uani 1 1 d .
H12A H 0.5639 0.0709 -0.2099 0.049 Uiso 1 1 calc R
C13 C 0.65899(11) 0.0822(3) -0.2032(2) 0.0418(5) Uani 1 1 d .
H13A H 0.6645 0.0350 -0.2972 0.050 Uiso 1 1 calc R
C14 C 0.70983(11) 0.1334(3) -0.1122(2) 0.0437(5) Uani 1 1 d .
H14A H 0.7501 0.1207 -0.1479 0.052 Uiso 1 1 calc R
P1 P 0.37649(2) -0.17390(5) 0.65667(5) 0.02448(9) Uani 1 1 d .
F10 F 0.42662(7) -0.1034(2) 0.77869(18) 0.0565(4) Uani 1 1 d .
F11 F 0.37243(8) -0.33586(17) 0.75279(17) 0.0491(3) Uani 1 1 d .
F12 F 0.32096(7) -0.0964(2) 0.74308(19) 0.0530(4) Uani 1 1 d .
F13 F 0.38215(9) -0.01138(17) 0.56057(19) 0.0538(4) Uani 1 1 d .
F14 F 0.43178(6) -0.2521(2) 0.56784(18) 0.0483(3) Uani 1 1 d .
F15 F 0.32738(6) -0.24426(18) 0.53210(17) 0.0478(3) Uani 1 1 d .

loop_
_atom_site_aniso_label
_atom_site_aniso_U_11
_atom_site_aniso_U_22
_atom_site_aniso_U_33
_atom_site_aniso_U_23
_atom_site_aniso_U_13
_atom_site_aniso_U_12
Cu1 0.00988(9) 0.03029(12) 0.01917(10) 0.000 0.00156(7) 0.000
O1 0.0359(11) 0.0264(9) 0.0730(16) 0.000 0.0227(11) 0.000
N1 0.0141(5) 0.0273(6) 0.0205(5) 0.0002(5) 0.0007(4) -0.0009(4)
N2 0.0124(4) 0.0248(6) 0.0229(5) 0.0010(5) 0.0026(4) 0.0003(4)
N3 0.0144(5) 0.0261(6) 0.0239(6) -0.0006(5) 0.0031(4) 0.0014(4)
N4 0.0234(7) 0.0468(9) 0.0327(7) -0.0073(7) 0.0083(5) 0.0032(6)
C1 0.0191(6) 0.0407(8) 0.0218(7) -0.0045(6) 0.0029(5) -0.0019(6)
C2 0.0283(8) 0.0492(10) 0.0220(7) -0.0074(7) 0.0022(6) -0.0063(7)
C3 0.0253(8) 0.0492(10) 0.0262(8) -0.0036(7) -0.0031(6) -0.0100(7)
C4 0.0166(6) 0.0404(8) 0.0261(7) 0.0002(6) -0.0019(5) -0.0051(6)
C5 0.0145(5) 0.0241(6) 0.0225(6) 0.0027(5) -0.0006(5) -0.0010(5)
C6 0.0127(5) 0.0218(6) 0.0239(5) 0.0024(5) 0.0020(4) 0.0005(5)
C7 0.0124(5) 0.0350(7) 0.0323(7) -0.0023(7) 0.0003(4) 0.0021(6)
C8 0.0137(6) 0.0318(7) 0.0316(7) -0.0013(6) 0.0034(5) 0.0034(5)
C9 0.0165(6) 0.0220(6) 0.0252(6) 0.0019(5) 0.0041(5) 0.0014(4)
C10 0.0208(6) 0.0247(6) 0.0251(6) 0.0016(5) 0.0041(5) 0.0035(5)
C11 0.0247(8) 0.0494(11) 0.0295(8) -0.0015(7) 0.0005(6) 0.0017(7)
C12 0.0363(10) 0.0535(12) 0.0311(9) -0.0057(8) -0.0043(7) 0.0026(9)
C13 0.0461(11) 0.0517(12) 0.0277(8) -0.0067(8) 0.0020(8) 0.0090(9)
C14 0.0336(10) 0.0622(14) 0.0363(9) -0.0116(9) 0.0090(8) 0.0083(9)
P1 0.02325(18) 0.02304(16) 0.02701(19) -0.00216(14) 0.00029(14) -0.00007(13)
F10 0.0499(7) 0.0570(8) 0.0599(8) -0.0217(8) -0.0186(6) -0.0058(8)
F11 0.0718(10) 0.0330(6) 0.0427(7) 0.0082(5) 0.0057(6) 0.0013(6)
F12 0.0437(6) 0.0455(7) 0.0722(9) -0.0194(7) 0.0241(6) 0.0026(6)
F13 0.0720(10) 0.0327(6) 0.0566(9) 0.0128(6) 0.0036(8) -0.0034(6)
F14 0.0321(6) 0.0572(8) 0.0568(8) -0.0113(7) 0.0133(5) 0.0069(6)
F15 0.0368(6) 0.0453(7) 0.0585(8) -0.0175(6) -0.0201(6) 0.0079(6)

loop_
_atom_type_symbol
_atom_type_description
_atom_type_scat_dispersion_real
_atom_type_scat_dispersion_imag
_atom_type_scat_source
C C 0.0033 0.0016 'International Tables Vol C Tables 4.2.6.8 and 6.1.1.4'
H H 0.0000 0.0000 'International Tables Vol C Tables 4.2.6.8 and 6.1.1.4'
N N 0.0061 0.0033 'International Tables Vol C Tables 4.2.6.8 and 6.1.1.4'
F F 0.0171 0.0103 'International Tables Vol C Tables 4.2.6.8 and 6.1.1.4'
P P 0.1023 0.0942 'International Tables Vol C Tables 4.2.6.8 and 6.1.1.4'
Cu Cu 0.3201 1.2651 'International Tables Vol C Tables 4.2.6.8 and 6.1.1.4'
O O 0.0106 0.0060 'International Tables Vol C Tables 4.2.6.8 and 6.1.1.4'

loop_
_geom_angle_atom_site_label_1
_geom_angle_atom_site_label_2
_geom_angle_atom_site_label_3
_geom_angle
_geom_angle_site_symmetry_1
_geom_angle_site_symmetry_3
N2 Cu1 N2 171.15(8) 2_656 .
N2 Cu1 N1 101.59(5) 2_656 .
N2 Cu1 N1 81.58(5) . .
N2 Cu1 N1 81.58(5) 2_656 2_656
N2 Cu1 N1 101.59(5) . 2_656
N1 Cu1 N1 138.61(8) . 2_656
N2 Cu1 O1 85.57(4) 2_656 .
N2 Cu1 O1 85.57(4) . .
N1 Cu1 O1 110.70(4) . .
N1 Cu1 O1 110.70(4) 2_656 .
Cu1 O1 H6 125(2) . .
C1 N1 C5 119.17(14) . .
C1 N1 Cu1 126.56(11) . .
C5 N1 Cu1 113.67(10) . .
N3 N2 C6 123.51(12) . .
N3 N2 Cu1 121.43(9) . .
C6 N2 Cu1 114.64(9) . .
N2 N3 C9 118.63(13) . .
C10 N4 C14 117.13(17) . .
N1 C1 C2 122.37(15) . .
N1 C1 H1A 118.8 . .
C2 C1 H1A 118.8 . .
C3 C2 C1 118.47(17) . .
C3 C2 H2A 120.8 . .
C1 C2 H2A 120.8 . .
C2 C3 C4 119.58(16) . .
C2 C3 H3A 120.2 . .
C4 C3 H3A 120.2 . .
C5 C4 C3 118.51(15) . .
C5 C4 H4A 120.7 . .
C3 C4 H4A 120.7 . .
N1 C5 C4 121.77(14) . .
N1 C5 C6 114.47(13) . .
C4 C5 C6 123.60(13) . .
N2 C6 C7 119.71(13) . .
N2 C6 C5 114.91(11) . .
C7 C6 C5 125.33(13) . .
C8 C7 C6 117.77(13) . .
C8 C7 H7A 121.1 . .
C6 C7 H7A 121.1 . .
C7 C8 C9 119.13(14) . .
C7 C8 H8A 120.4 . .
C9 C8 H8A 120.4 . .
N3 C9 C8 121.25(14) . .
N3 C9 C10 116.64(14) . .
C8 C9 C10 122.09(13) . .
N4 C10 C11 122.66(16) . .
N4 C10 C9 116.04(14) . .
C11 C10 C9 121.28(15) . .
C10 C11 C12 119.16(18) . .
C10 C11 H11A 120.4 . .
C12 C11 H11A 120.4 . .
C13 C12 C11 119.0(2) . .
C13 C12 H12A 120.5 . .
C11 C12 H12A 120.5 . .
C12 C13 C14 117.62(19) . .
C12 C13 H13A 121.2 . .
C14 C13 H13A 121.2 . .
N4 C14 C13 124.38(19) . .
N4 C14 H14A 117.8 . .
C13 C14 H14A 117.8 . .
F12 P1 F10 90.45(9) . .
F12 P1 F15 90.59(8) . .
F10 P1 F15 178.83(9) . .
F12 P1 F14 179.28(9) . .
F10 P1 F14 90.23(9) . .
F15 P1 F14 88.73(8) . .
F12 P1 F11 90.76(9) . .
F10 P1 F11 89.78(10) . .
F15 P1 F11 90.75(9) . .
F14 P1 F11 89.50(9) . .
F12 P1 F13 90.12(10) . .
F10 P1 F13 89.38(10) . .
F15 P1 F13 90.07(9) . .
F14 P1 F13 89.63(9) . .
F11 P1 F13 178.79(10) . .

loop_
_geom_bond_atom_site_label_1
_geom_bond_atom_site_label_2
_geom_bond_distance
_geom_bond_site_symmetry_2
Cu1 N2 1.9727(12) 2_656
Cu1 N2 1.9727(12) .
Cu1 N1 2.0113(14) .
Cu1 N1 2.0113(14) 2_656
Cu1 O1 2.210(2) .
O1 H6 0.868(17) .
N1 C1 1.340(2) .
N1 C5 1.3438(18) .
N2 N3 1.3313(17) .
N2 C6 1.3386(17) .
N3 C9 1.3322(18) .
N4 C10 1.333(2) .
N4 C14 1.343(3) .
C1 C2 1.389(2) .
C1 H1A 0.9400 .
C2 C3 1.379(3) .
C2 H2A 0.9400 .
C3 C4 1.394(3) .
C3 H3A 0.9400 .
C4 C5 1.390(2) .
C4 H4A 0.9400 .
C5 C6 1.478(2) .
C6 C7 1.3924(17) .
C7 C8 1.377(2) .
C7 H7A 0.9400 .
C8 C9 1.403(2) .
C8 H8A 0.9400 .
C9 C10 1.487(2) .
C10 C11 1.386(2) .
C11 C12 1.387(3) .
C11 H11A 0.9400 .
C12 C13 1.380(3) .
C12 H12A 0.9400 .
C13 C14 1.382(3) .
C13 H13A 0.9400 .
C14 H14A 0.9400 .
P1 F12 1.5870(14) .
P1 F10 1.5911(14) .
P1 F15 1.5919(14) .
P1 F14 1.5969(14) .
P1 F11 1.5989(14) .
P1 F13 1.6059(15) .
